data_7111579
loop_
_publ_author_name
'Arribas, Carlos Solano'
'Wendt, Ola F.'
'Sundin, Anders P.'
'Carling, Carl-Johan'
'Wang, Ruiyao'
'Lemieux, Robert P.'
'W\"arnmark, Kenneth'

_publ_section_title
;
 Formation of an heterochiral supramolecular cage by diastereomer
 self-discrimination: fluorescence enhancement and C60 sensing
;
_journal_issue 24
_journal_name_full 'Chemical Communications'
_journal_page_first 4381
_journal_page_last 4383
_journal_paper_doi 10.1039/b927030b
_journal_volume 46
_journal_year 2010
_chemical_formula_sum 'C144 H142 F12 N8 O24 P4 Pt2 S4'
_chemical_formula_weight 3238.96
_chemical_name_systematic
;
?
;
_space_group_IT_number 2
_symmetry_cell_setting triclinic
_symmetry_space_group_name_Hall '-P 1'
_symmetry_space_group_name_H-M 'P -1'
_atom_sites_solution_hydrogens geom
_atom_sites_solution_primary direct
_atom_sites_solution_secondary difmap
_audit_creation_method SHELXL-97
_cell_angle_alpha 81.532(11)
_cell_angle_beta 88.552(10)
_cell_angle_gamma 72.067(11)
_cell_formula_units_Z 1
_cell_length_a 11.7008(14)
_cell_length_b 16.243(2)
_cell_length_c 26.053(4)
_cell_measurement_reflns_used 4639
_cell_measurement_temperature 293(2)
_cell_measurement_theta_max 33.0787
_cell_measurement_theta_min 2.2070
_cell_volume 4658.6(11)
_computing_cell_refinement 'CrysAlis RED (Oxford Diffraction, 2006)'
_computing_data_collection 'CrysAlis CCD (Oxford Diffraction, 2006)'
_computing_data_reduction 'CrysAlis RED'
_computing_molecular_graphics 'DIAMOND (Brandenburg, 2000)'
_computing_publication_material 'SHELXL-97 (Sheldrick, 2008)'
_computing_structure_refinement 'SHELXL-97 (Sheldrick, 2008)'
_computing_structure_solution 'SIR97 (Altomare et al., 1999)'
_diffrn_ambient_temperature 293(2)
_diffrn_detector_area_resol_mean 16.1829
_diffrn_measured_fraction_theta_full 0.967
_diffrn_measured_fraction_theta_max 0.967
_diffrn_measurement_device_type
;
Oxford Diffraction Xcalibur
;
_diffrn_measurement_method 'omega scans'
_diffrn_radiation_monochromator graphite
_diffrn_radiation_source 'Enhance (Mo) X-ray Source'
_diffrn_radiation_type MoK\a
_diffrn_radiation_wavelength 0.71073
_diffrn_reflns_av_R_equivalents 0.1030
_diffrn_reflns_av_sigmaI/netI 0.3355
_diffrn_reflns_limit_h_max 7
_diffrn_reflns_limit_h_min -13
_diffrn_reflns_limit_k_max 17
_diffrn_reflns_limit_k_min -19
_diffrn_reflns_limit_l_max 31
_diffrn_reflns_limit_l_min -30
_diffrn_reflns_number 28809
_diffrn_reflns_theta_full 25.03
_diffrn_reflns_theta_max 25.03
_diffrn_reflns_theta_min 2.21
_exptl_absorpt_coefficient_mu 1.646
_exptl_absorpt_correction_T_max 1.00000
_exptl_absorpt_correction_T_min 0.87000
_exptl_absorpt_correction_type multi-scan
_exptl_absorpt_process_details
;
CrysAlis RED, Oxford Diffraction Ltd.,
Version 1.171.31.5 (release 28-08-2006 CrysAlis171 .NET)
(compiled Aug 28 2006,13:05:05)
Empirical absorption correction using spherical harmonics,
implemented in SCALE3 ABSPACK scaling algorithm.
;
_exptl_crystal_colour yellow
_exptl_crystal_density_diffrn 1.155
_exptl_crystal_density_method 'not measured'
_exptl_crystal_description plate
_exptl_crystal_F_000 1642
_exptl_crystal_size_max 0.15
_exptl_crystal_size_mid 0.10
_exptl_crystal_size_min 0.03
_platon_squeeze_details
;
;
_refine_diff_density_max 7.035
_refine_diff_density_min -1.798
_refine_diff_density_rms 0.270
_refine_ls_extinction_method none
_refine_ls_goodness_of_fit_ref 1.098
_refine_ls_hydrogen_treatment riding
_refine_ls_matrix_type full
_refine_ls_number_parameters 721
_refine_ls_number_reflns 15896
_refine_ls_number_restraints 4
_refine_ls_restrained_S_all 1.098
_refine_ls_R_factor_all 0.2092
_refine_ls_R_factor_gt 0.1380
_refine_ls_shift/su_max 0.003
_refine_ls_shift/su_mean 0.000
_refine_ls_structure_factor_coef Fsqd
_refine_ls_weighting_details 'calc w=1/[\s^2^(Fo^2^)+(0.1500P)^2^+0.0000P] where P=(Fo^2^+2Fc^2^)/3'
_refine_ls_weighting_scheme calc
_refine_ls_wR_factor_gt 0.3330
_refine_ls_wR_factor_ref 0.3524
_reflns_number_gt 6250
_reflns_number_total 15896
_reflns_threshold_expression >2sigma(I)
_cod_data_source_file b927030bsup1.cif
_cod_data_source_block carlossq
_cod_database_code 7111579

loop_
_symmetry_equiv_pos_as_xyz
'x, y, z'
'-x, -y, -z'

loop_
_atom_site_label
_atom_site_type_symbol
_atom_site_fract_x
_atom_site_fract_y
_atom_site_fract_z
_atom_site_U_iso_or_equiv
_atom_site_adp_type
_atom_site_occupancy
_atom_site_symmetry_multiplicity
_atom_site_calc_flag
_atom_site_refinement_flags
Pt01 Pt 0.97493(7) 0.28063(6) 0.64938(3) 0.0538(3) Uani 1 1 d .
P1 P 0.8785(4) 0.3349(3) 0.57160(18) 0.0468(13) Uani 1 1 d .
S1 S 0.1961(5) 0.4721(5) 0.6123(3) 0.095(2) Uani 1 1 d .
C1 C 1.1639(16) 0.2091(13) 0.5531(7) 0.058(5) Uiso 1 1 d .
H1A H 1.1978 0.2550 0.5579 0.070 Uiso 1 1 calc R
H1B H 1.2274 0.1613 0.5420 0.070 Uiso 1 1 calc R
F1 F 0.4117(14) 0.4514(14) 0.6431(8) 0.156(7) Uani 1 1 d .
O1 O 0.184(2) 0.5577(14) 0.5901(11) 0.187(11) Uani 1 1 d .
P2 P 1.1045(4) 0.1707(3) 0.61467(17) 0.0505(13) Uani 1 1 d .
S2 S 0.7307(7) 0.1222(6) 0.7618(4) 0.123(3) Uani 1 1 d .
C2 C 1.0614(15) 0.2451(13) 0.5102(7) 0.060(5) Uani 1 1 d .
H2A H 1.0966 0.2474 0.4761 0.072 Uiso 1 1 calc R
H2B H 1.0125 0.2063 0.5122 0.072 Uiso 1 1 calc R
O2 O 0.157(2) 0.4158(18) 0.5885(12) 0.221(14) Uani 1 1 d .
F2 F 0.377(2) 0.3372(13) 0.6488(11) 0.226(13) Uani 1 1 d .
N3 N 0.3236(14) 0.8593(14) 0.9242(6) 0.076(5) Uani 1 1 d .
F3 F 0.4108(16) 0.4088(17) 0.5754(11) 0.207(11) Uani 1 1 d .
C3 C 0.9821(15) 0.3377(13) 0.5182(7) 0.063(6) Uani 1 1 d .
H3A H 0.9364 0.3664 0.4865 0.075 Uiso 1 1 calc R
H3B H 1.0333 0.3719 0.5252 0.075 Uiso 1 1 calc R
O3 O 0.1689(15) 0.4767(13) 0.6668(7) 0.125(7) Uani 1 1 d .
N4 N 0.4559(14) 0.9499(11) 0.9003(6) 0.066(5) Uani 1 1 d .
O4 O 0.775(2) 0.1743(13) 0.7245(6) 0.135(7) Uani 1 1 d .
C4 C 1.2442(15) 0.1126(12) 0.6546(7) 0.050(5) Uani 1 1 d .
C5 C 1.3409(17) 0.1379(17) 0.6458(8) 0.091(8) Uani 1 1 d .
H5 H 1.3439 0.1809 0.6185 0.109 Uiso 1 1 calc R
O5 O 0.799(2) 0.1032(16) 0.8137(10) 0.199(12) Uani 1 1 d .
C6 C 1.4404(19) 0.095(2) 0.6807(9) 0.111(10) Uani 1 1 d .
H6 H 1.5065 0.1159 0.6772 0.133 Uiso 1 1 calc R
O6 O 0.7057(19) 0.0526(14) 0.7457(11) 0.169(10) Uani 1 1 d .
C7 C 1.4460(19) 0.0286(18) 0.7179(9) 0.089(8) Uani 1 1 d .
H7 H 1.5162 -0.0010 0.7372 0.106 Uiso 1 1 calc R
O7 O 0.412(2) 0.056(2) 0.5205(10) 0.188(11) Uani 1 1 d .
C8 C 1.334(3) 0.0036(14) 0.7271(10) 0.114(10) Uani 1 1 d .
H8 H 1.3267 -0.0388 0.7541 0.137 Uiso 1 1 calc R
O8 O 0.566(2) 0.2320(14) 0.3707(8) 0.141(7) Uani 1 1 d .
C9 C 1.2389(18) 0.0499(14) 0.6913(8) 0.083(8) Uani 1 1 d .
H9 H 1.1684 0.0346 0.6939 0.100 Uiso 1 1 calc R
O9 O 0.742(3) 0.2893(19) 0.3124(11) 0.243(15) Uani 1 1 d .
O10 O 0.936(3) 0.958(2) 0.0188(13) 0.239(15) Uani 1 1 d .
C10 C 1.0850(12) 0.0362(11) 0.5660(5) 0.097(8) Uiso 1 1 d G
H10 H 1.1432 0.0497 0.5444 0.116 Uiso 1 1 calc R
C11 C 1.0423(15) -0.0320(10) 0.5582(6) 0.115(9) Uiso 1 1 d G
H11 H 1.0720 -0.0642 0.5314 0.138 Uiso 1 1 calc R
C12 C 0.9553(15) -0.0522(9) 0.5905(7) 0.103(9) Uiso 1 1 d G
H12 H 0.9268 -0.0979 0.5852 0.124 Uiso 1 1 calc R
C13 C 0.9109(12) -0.0041(11) 0.6305(6) 0.110(10) Uani 1 1 d G
H13 H 0.8527 -0.0176 0.6521 0.132 Uiso 1 1 calc R
C14 C 0.9535(12) 0.0641(10) 0.6383(5) 0.077(6) Uani 1 1 d G
H14 H 0.9238 0.0963 0.6651 0.092 Uiso 1 1 calc R
C15 C 1.0406(12) 0.0843(8) 0.6060(6) 0.063(5) Uiso 1 1 d G
C16 C 0.7884(18) 0.4508(13) 0.5687(7) 0.060(5) Uani 1 1 d .
C17 C 0.6640(16) 0.4751(12) 0.5647(9) 0.073(7) Uani 1 1 d .
H17 H 0.6247 0.4333 0.5649 0.087 Uiso 1 1 calc R
C18 C 0.601(2) 0.5622(18) 0.5605(9) 0.089(7) Uiso 1 1 d .
H18 H 0.5176 0.5800 0.5557 0.107 Uiso 1 1 calc R
C19 C 0.657(3) 0.6226(16) 0.5632(12) 0.134(13) Uani 1 1 d .
H19 H 0.6120 0.6806 0.5639 0.160 Uiso 1 1 calc R
C20 C 0.776(3) 0.5994(14) 0.5649(9) 0.080(7) Uani 1 1 d .
H20 H 0.8131 0.6429 0.5634 0.096 Uiso 1 1 calc R
C21 C 0.8436(19) 0.5180(13) 0.5687(8) 0.076(7) Uani 1 1 d .
H21 H 0.9268 0.5039 0.5713 0.091 Uiso 1 1 calc R
C22 C 0.7764(14) 0.2824(11) 0.5538(6) 0.046(5) Uani 1 1 d .
C23 C 0.7463(17) 0.2845(16) 0.5031(8) 0.083(7) Uani 1 1 d .
H23 H 0.7812 0.3120 0.4762 0.100 Uiso 1 1 calc R
C24 C 0.657(2) 0.242(2) 0.4925(12) 0.115(10) Uani 1 1 d .
H24 H 0.6373 0.2400 0.4585 0.137 Uiso 1 1 calc R
C25 C 0.605(2) 0.2060(17) 0.5315(11) 0.100(9) Uani 1 1 d .
H25 H 0.5410 0.1871 0.5239 0.121 Uiso 1 1 calc R
C26 C 0.641(2) 0.1950(17) 0.5832(10) 0.102(9) Uani 1 1 d .
H26 H 0.6116 0.1611 0.6090 0.122 Uiso 1 1 calc R
C27 C 0.7229(17) 0.2377(14) 0.5944(8) 0.072(6) Uani 1 1 d .
H27 H 0.7430 0.2370 0.6288 0.086 Uiso 1 1 calc R
N1 N 1.0632(10) 0.2385(8) 0.7217(4) 0.028(3) Uiso 1 1 d .
C28 C 1.0378(17) 0.1931(13) 0.7596(7) 0.068(6) Uani 1 1 d .
H28 H 0.9748 0.1706 0.7559 0.082 Uiso 1 1 calc R
C29 C 1.0969(19) 0.1731(15) 0.8079(7) 0.077(7) Uani 1 1 d .
H29 H 1.0728 0.1391 0.8353 0.093 Uiso 1 1 calc R
C30 C 1.1928(16) 0.2049(13) 0.8142(8) 0.057(5) Uani 1 1 d .
C31 C 1.222(2) 0.2605(13) 0.7746(8) 0.077(7) Uani 1 1 d .
H31 H 1.2790 0.2883 0.7793 0.092 Uiso 1 1 calc R
C32 C 1.1610(13) 0.2734(13) 0.7258(7) 0.059(6) Uani 1 1 d .
H32 H 1.1846 0.3043 0.6967 0.070 Uiso 1 1 calc R
C33 C 1.251(2) 0.1887(15) 0.8642(8) 0.078(7) Uani 1 1 d .
C34 C 1.3071(18) 0.1711(14) 0.9028(9) 0.074(6) Uani 1 1 d .
N2 N 0.8615(8) 0.3805(5) 0.6838(3) 0.030(3) Uiso 1 1 d G
C35 C 0.8921(6) 0.4531(6) 0.6934(3) 0.007(3) Uiso 1 1 d G
H35 H 0.9638 0.4612 0.6811 0.009 Uiso 1 1 calc R
C36 C 0.8155(9) 0.5137(5) 0.7212(4) 0.061(5) Uiso 1 1 d G
H36 H 0.8360 0.5623 0.7276 0.074 Uiso 1 1 calc R
C37 C 0.7083(8) 0.5017(7) 0.7395(4) 0.058(5) Uiso 1 1 d G
C38 C 0.6777(8) 0.4291(8) 0.7299(5) 0.072(6) Uani 1 1 d G
H38 H 0.6060 0.4211 0.7422 0.086 Uiso 1 1 calc R
C39 C 0.7543(9) 0.3685(6) 0.7021(4) 0.074(7) Uani 1 1 d G
H39 H 0.7338 0.3199 0.6957 0.089 Uiso 1 1 calc R
C40 C 0.636(2) 0.5607(15) 0.7742(8) 0.094(9) Uani 1 1 d .
C41 C 0.581(2) 0.6116(16) 0.8016(9) 0.087(8) Uani 1 1 d .
C42 C 0.5109(15) 0.6743(9) 0.8330(5) 0.092(9) Uani 1 1 d G
C43 C 0.4219(17) 0.6577(9) 0.8654(6) 0.124(11) Uani 1 1 d G
H43 H 0.4043 0.6054 0.8666 0.149 Uiso 1 1 calc R
C44 C 0.3593(13) 0.7193(12) 0.8962(6) 0.090(7) Uani 1 1 d G
C45 C 0.3856(12) 0.7974(10) 0.8944(5) 0.065(6) Uiso 1 1 d G
C46 C 0.4746(13) 0.8140(8) 0.8620(5) 0.065(6) Uani 1 1 d G
C47 C 0.5372(11) 0.7525(11) 0.8312(5) 0.073(6) Uani 1 1 d G
H47 H 0.5967 0.7636 0.8095 0.087 Uiso 1 1 calc R
C48 C 0.509(2) 0.8940(15) 0.8616(7) 0.082(7) Uani 1 1 d .
H48A H 0.5958 0.8769 0.8660 0.098 Uiso 1 1 calc R
H48B H 0.4890 0.9288 0.8276 0.098 Uiso 1 1 calc R
C49 C 0.3278(17) 0.9445(17) 0.9068(9) 0.079(7) Uani 1 1 d .
H49A H 0.2869 0.9825 0.9314 0.094 Uiso 1 1 calc R
H49B H 0.2849 0.9658 0.8738 0.094 Uiso 1 1 calc R
C50 C 0.3651(19) 0.8381(18) 0.9798(8) 0.093(8) Uani 1 1 d .
H50A H 0.3001 0.8670 1.0011 0.111 Uiso 1 1 calc R
H50B H 0.3846 0.7756 0.9907 0.111 Uiso 1 1 calc R
C51 C 0.4698(18) 0.8652(10) 0.9886(7) 0.052(5) Uani 1 1 d .
C52 C 0.5177(18) 0.9134(14) 0.9515(10) 0.078(7) Uani 1 1 d .
C53 C 0.624(2) 0.9286(15) 0.9569(8) 0.079(6) Uani 1 1 d .
C54 C 0.683(2) 0.8962(18) 1.0051(9) 0.091(8) Uani 1 1 d .
H54 H 0.7568 0.9045 1.0104 0.110 Uiso 1 1 calc R
C55 C 0.636(2) 0.8525(15) 1.0453(8) 0.075(6) Uani 1 1 d .
C56 C 0.5322(18) 0.8345(16) 1.0370(9) 0.082(7) Uani 1 1 d .
H56 H 0.5021 0.8020 1.0633 0.098 Uiso 1 1 calc R
C57 C 0.6762(19) 0.990(2) 0.9131(9) 0.106(9) Uani 1 1 d .
C58 C 0.248(3) 0.697(2) 0.9301(14) 0.166(14) Uani 1 1 d .
H58A H 0.2464 0.6399 0.9260 0.249 Uiso 1 1 calc R
H58B H 0.1734 0.7397 0.9179 0.249 Uiso 1 1 calc R
H58C H 0.2606 0.6993 0.9661 0.249 Uiso 1 1 calc R
C59 C 0.361(2) 0.407(2) 0.6206(16) 0.119(11) Uani 1 1 d .
C100 C 0.409(3) 0.0431(19) 0.4691(12) 0.115(9) Uiso 1 1 d .
H10A H 0.3506 0.0941 0.4504 0.138 Uiso 1 1 calc R
H10B H 0.3799 -0.0065 0.4679 0.138 Uiso 1 1 calc R
C101 C 0.469(5) -0.027(3) 0.561(2) 0.24(2) Uiso 1 1 d .
H10C H 0.4327 -0.0727 0.5618 0.285 Uiso 1 1 calc R
H10D H 0.4754 -0.0132 0.5961 0.285 Uiso 1 1 calc R
C106 C 0.159(3) 0.858(2) 0.7642(14) 0.164(13) Uiso 1 1 d D
H10E H 0.2412 0.8353 0.7535 0.197 Uiso 1 1 calc R
H10F H 0.1082 0.8854 0.7336 0.197 Uiso 1 1 calc R
O14 O 0.150(5) 0.919(3) 0.799(2) 0.33(2) Uiso 1 1 d .
C108 C 0.663(3) 0.175(2) 0.3556(12) 0.126(10) Uiso 1 1 d .
H10G H 0.6451 0.1540 0.3248 0.151 Uiso 1 1 calc R
H10H H 0.6922 0.1256 0.3828 0.151 Uiso 1 1 calc R
C109 C 0.994(4) 0.925(3) -0.0333(17) 0.191(16) Uiso 1 1 d .
H10I H 1.0697 0.8786 -0.0269 0.229 Uiso 1 1 calc R
H10J H 0.9394 0.9056 -0.0528 0.229 Uiso 1 1 calc R
C112 C 0.759(4) 0.222(3) 0.3438(16) 0.176(15) Uiso 1 1 d .
H11A H 0.7817 0.2346 0.3766 0.212 Uiso 1 1 calc R
H11B H 0.8296 0.1791 0.3323 0.212 Uiso 1 1 calc R
C113 C 0.991(4) 0.989(3) 0.0594(17) 0.191(16) Uiso 1 1 d .
H11C H 1.0674 0.9473 0.0711 0.229 Uiso 1 1 calc R
H11D H 0.9384 0.9983 0.0890 0.229 Uiso 1 1 calc R
C114 C 0.036(4) 0.949(3) 0.8011(18) 0.210(19) Uiso 1 1 d D
H11E H 0.0036 0.9738 0.7664 0.252 Uiso 1 1 calc R
H11F H 0.0170 0.9963 0.8219 0.252 Uiso 1 1 calc R
C104 C 0.113(4) 0.779(2) 0.7979(15) 0.171(14) Uiso 1 1 d D
H10K H 0.1353 0.7271 0.7814 0.206 Uiso 1 1 calc R
H10L H 0.1442 0.7650 0.8332 0.206 Uiso 1 1 calc R
C116 C -0.031(5) 0.875(3) 0.827(2) 0.25(2) Uiso 1 1 d D
H11G H -0.0006 0.8493 0.8614 0.306 Uiso 1 1 calc R
H11H H -0.1175 0.9023 0.8278 0.306 Uiso 1 1 calc R
C60 C 0.605(3) 0.195(2) 0.7882(11) 0.22(3) Uani 1 1 d D
F5 F 0.536(2) 0.1546(16) 0.8127(10) 0.254(15) Uani 1 1 d D
F6 F 0.529(2) 0.2251(18) 0.7485(14) 0.278(17) Uani 1 1 d D
C117 C 0.609(4) 0.338(3) 0.3224(16) 0.182(16) Uiso 1 1 d .
H11I H 0.6100 0.3734 0.3494 0.218 Uiso 1 1 calc R
H11J H 0.5782 0.3788 0.2911 0.218 Uiso 1 1 calc R
F4 F 0.612(2) 0.2615(16) 0.8077(10) 0.184(10) Uiso 1 1 d D
O12 O -0.006(5) 0.817(3) 0.796(2) 0.33(2) Uiso 1 1 d .
C121 C 0.518(4) 0.292(3) 0.3375(18) 0.196(18) Uiso 1 1 d .
H12A H 0.4475 0.3316 0.3508 0.236 Uiso 1 1 calc R
H12B H 0.4949 0.2711 0.3078 0.236 Uiso 1 1 calc R

loop_
_atom_site_aniso_label
_atom_site_aniso_U_11
_atom_site_aniso_U_22
_atom_site_aniso_U_33
_atom_site_aniso_U_23
_atom_site_aniso_U_13
_atom_site_aniso_U_12
Pt01 0.0483(5) 0.0672(6) 0.0418(5) 0.0067(4) -0.0075(3) -0.0179(4)
P1 0.035(3) 0.055(3) 0.044(3) -0.004(2) -0.004(2) -0.007(2)
S1 0.064(4) 0.124(6) 0.093(5) 0.012(5) -0.022(4) -0.036(4)
F1 0.074(10) 0.197(19) 0.20(2) -0.027(16) -0.029(11) -0.047(12)
O1 0.17(2) 0.097(16) 0.24(3) 0.071(17) -0.099(19) -0.009(15)
P2 0.060(3) 0.053(3) 0.033(3) 0.005(2) -0.015(2) -0.014(3)
S2 0.090(5) 0.142(8) 0.147(7) 0.010(6) -0.003(5) -0.064(5)
C2 0.037(10) 0.072(15) 0.063(13) -0.005(11) -0.009(9) -0.004(10)
O2 0.21(3) 0.22(3) 0.29(3) -0.14(3) -0.06(2) -0.09(2)
F2 0.22(2) 0.098(15) 0.30(3) 0.094(18) -0.02(2) -0.013(15)
N3 0.063(11) 0.117(17) 0.055(11) 0.006(11) 0.004(9) -0.044(12)
F3 0.085(12) 0.29(3) 0.26(3) -0.10(2) 0.057(16) -0.046(15)
C3 0.043(11) 0.082(16) 0.058(12) 0.031(11) -0.010(9) -0.031(11)
O3 0.107(13) 0.153(17) 0.099(14) 0.039(12) 0.030(11) -0.047(12)
N4 0.068(11) 0.074(12) 0.046(10) 0.006(9) -0.003(9) -0.012(9)
O4 0.20(2) 0.123(16) 0.071(11) 0.000(11) 0.036(13) -0.041(15)
C4 0.044(11) 0.047(12) 0.053(11) 0.005(10) -0.018(9) -0.011(9)
C5 0.055(13) 0.17(2) 0.064(14) 0.032(15) 0.004(11) -0.076(15)
O5 0.154(19) 0.18(2) 0.21(2) 0.080(19) -0.112(19) -0.029(17)
C6 0.050(14) 0.20(3) 0.069(15) 0.047(19) -0.021(12) -0.052(17)
O6 0.137(17) 0.123(17) 0.27(3) -0.032(19) -0.036(18) -0.073(15)
C7 0.048(13) 0.14(2) 0.074(16) 0.000(16) -0.017(11) -0.032(15)
O7 0.135(18) 0.29(3) 0.15(2) -0.11(3) 0.056(17) -0.06(2)
C8 0.16(3) 0.037(14) 0.12(2) 0.020(14) -0.07(2) -0.003(16)
O8 0.145(18) 0.126(17) 0.112(15) -0.001(14) -0.019(13) 0.009(14)
C9 0.081(15) 0.093(17) 0.086(15) 0.055(14) -0.035(12) -0.070(14)
O9 0.29(4) 0.16(2) 0.20(3) 0.11(2) 0.04(2) -0.03(2)
O10 0.26(3) 0.32(4) 0.25(3) -0.10(3) 0.09(3) -0.25(3)
C13 0.070(15) 0.12(2) 0.16(3) 0.02(2) 0.000(16) -0.075(16)
C14 0.063(13) 0.083(17) 0.067(14) -0.002(13) 0.007(11) 0.001(12)
C16 0.075(14) 0.078(15) 0.035(10) -0.018(10) 0.015(10) -0.034(12)
C17 0.037(11) 0.042(13) 0.128(19) 0.018(12) 0.027(11) -0.012(10)
C19 0.18(3) 0.040(16) 0.17(3) 0.014(17) 0.09(3) -0.03(2)
C20 0.106(19) 0.019(13) 0.12(2) -0.004(12) 0.027(16) -0.024(13)
C21 0.073(14) 0.034(14) 0.117(18) 0.031(12) -0.027(13) -0.028(12)
C22 0.044(10) 0.049(12) 0.035(10) 0.012(9) 0.007(8) -0.008(9)
C23 0.058(13) 0.14(2) 0.053(14) -0.031(14) -0.007(11) -0.021(14)
C24 0.076(17) 0.19(3) 0.12(2) -0.08(2) -0.011(16) -0.071(19)
C25 0.098(19) 0.11(2) 0.11(2) 0.000(18) 0.021(18) -0.063(17)
C26 0.15(2) 0.13(2) 0.075(17) -0.003(16) -0.012(16) -0.11(2)
C27 0.073(14) 0.090(17) 0.053(13) -0.004(12) -0.034(11) -0.027(13)
C28 0.070(13) 0.075(15) 0.064(13) 0.032(12) -0.005(11) -0.050(12)
C29 0.087(16) 0.101(18) 0.042(12) 0.005(12) -0.016(11) -0.032(14)
C30 0.049(12) 0.059(14) 0.067(14) -0.022(12) -0.009(10) -0.014(10)
C31 0.097(17) 0.067(15) 0.064(14) 0.026(12) -0.004(13) -0.038(13)
C32 0.018(8) 0.108(17) 0.043(11) -0.008(11) 0.009(8) -0.011(10)
C33 0.090(17) 0.099(19) 0.050(13) -0.007(13) -0.002(13) -0.036(14)
C34 0.076(15) 0.069(15) 0.078(16) 0.007(12) -0.042(13) -0.030(12)
C38 0.108(17) 0.058(14) 0.053(13) 0.004(11) -0.021(12) -0.034(13)
C39 0.097(16) 0.092(17) 0.061(14) -0.059(13) 0.041(12) -0.047(14)
C40 0.13(2) 0.063(16) 0.052(14) -0.019(12) -0.052(14) 0.041(14)
C41 0.095(18) 0.077(18) 0.078(17) -0.042(15) -0.028(14) 0.004(14)
C42 0.15(2) 0.047(15) 0.038(13) -0.016(11) -0.043(14) 0.031(15)
C43 0.16(3) 0.18(3) 0.028(13) -0.039(17) 0.028(15) -0.03(2)
C44 0.086(17) 0.14(2) 0.052(14) -0.018(15) -0.004(13) -0.040(16)
C46 0.070(14) 0.067(16) 0.042(12) -0.019(11) -0.027(10) 0.010(12)
C47 0.087(15) 0.069(16) 0.070(15) -0.048(13) -0.015(12) -0.018(13)
C48 0.102(17) 0.098(19) 0.034(12) 0.012(13) -0.038(12) -0.023(15)
C49 0.051(13) 0.11(2) 0.087(16) -0.048(16) -0.022(12) -0.025(13)
C50 0.075(15) 0.14(2) 0.064(15) -0.028(15) -0.025(12) -0.035(16)
C51 0.086(15) 0.008(9) 0.050(12) 0.003(8) -0.011(11) 0.000(9)
C52 0.052(13) 0.065(16) 0.11(2) -0.023(15) -0.036(13) -0.005(12)
C53 0.097(18) 0.085(17) 0.056(14) -0.004(13) -0.013(13) -0.034(14)
C54 0.071(15) 0.16(2) 0.064(16) -0.041(17) -0.001(13) -0.048(16)
C55 0.063(15) 0.094(18) 0.058(14) -0.023(13) 0.011(12) -0.005(13)
C56 0.051(13) 0.12(2) 0.077(16) -0.047(15) 0.005(12) -0.011(13)
C57 0.062(15) 0.18(3) 0.073(16) -0.018(18) 0.003(13) -0.030(17)
C58 0.17(3) 0.14(3) 0.21(4) -0.07(3) 0.06(3) -0.07(3)
C59 0.067(19) 0.14(3) 0.17(3) -0.04(3) 0.06(2) -0.06(2)
C60 0.043(18) 0.48(9) 0.12(3) 0.07(4) -0.001(18) -0.11(3)
F5 0.22(2) 0.24(3) 0.22(2) 0.09(2) 0.13(2) -0.01(2)
F6 0.107(17) 0.25(3) 0.48(5) -0.12(3) 0.05(3) -0.051(18)

loop_
_atom_type_symbol
_atom_type_description
_atom_type_scat_dispersion_real
_atom_type_scat_dispersion_imag
_atom_type_scat_source
C C 0.0033 0.0016 'International Tables Vol C Tables 4.2.6.8 and 6.1.1.4'
H H 0.0000 0.0000 'International Tables Vol C Tables 4.2.6.8 and 6.1.1.4'
N N 0.0061 0.0033 'International Tables Vol C Tables 4.2.6.8 and 6.1.1.4'
O O 0.0106 0.0060 'International Tables Vol C Tables 4.2.6.8 and 6.1.1.4'
F F 0.0171 0.0103 'International Tables Vol C Tables 4.2.6.8 and 6.1.1.4'
P P 0.1023 0.0942 'International Tables Vol C Tables 4.2.6.8 and 6.1.1.4'
S S 0.1246 0.1234 'International Tables Vol C Tables 4.2.6.8 and 6.1.1.4'
Pt Pt -1.7033 8.3905 'International Tables Vol C Tables 4.2.6.8 and 6.1.1.4'

loop_
_geom_angle_atom_site_label_1
_geom_angle_atom_site_label_2
_geom_angle_atom_site_label_3
_geom_angle
_geom_angle_site_symmetry_1
_geom_angle_site_symmetry_3
N2 Pt01 N1 85.7(4) . .
N2 Pt01 P2 177.5(3) . .
N1 Pt01 P2 91.9(3) . .
N2 Pt01 P1 91.7(3) . .
N1 Pt01 P1 176.5(4) . .
P2 Pt01 P1 90.62(16) . .
C22 P1 C3 107.6(8) . .
C22 P1 C16 104.7(8) . .
C3 P1 C16 102.9(9) . .
C22 P1 Pt01 116.3(6) . .
C3 P1 Pt01 112.6(6) . .
C16 P1 Pt01 111.7(6) . .
O2 S1 O1 123.2(18) . .
O2 S1 O3 117.8(17) . .
O1 S1 O3 105.1(15) . .
O2 S1 C59 99.3(17) . .
O1 S1 C59 110.0(15) . .
O3 S1 C59 98.1(15) . .
C2 C1 P2 110.4(12) . .
C2 C1 H1A 109.6 . .
P2 C1 H1A 109.6 . .
C2 C1 H1B 109.6 . .
P2 C1 H1B 109.6 . .
H1A C1 H1B 108.1 . .
C15 P2 C1 109.9(8) . .
C15 P2 C4 104.2(7) . .
C1 P2 C4 102.5(8) . .
C15 P2 Pt01 112.8(5) . .
C1 P2 Pt01 112.3(7) . .
C4 P2 Pt01 114.4(6) . .
O6 S2 O4 116.3(16) . .
O6 S2 O5 116.2(16) . .
O4 S2 O5 111.6(14) . .
O6 S2 C60 113.3(13) . .
O4 S2 C60 105.7(13) . .
O5 S2 C60 90.3(15) . .
C3 C2 C1 110.0(15) . .
C3 C2 H2A 109.7 . .
C1 C2 H2A 109.7 . .
C3 C2 H2B 109.7 . .
C1 C2 H2B 109.7 . .
H2A C2 H2B 108.2 . .
C45 N3 C49 114.8(16) . .
C45 N3 C50 113.2(17) . .
C49 N3 C50 106.3(18) . .
C2 C3 P1 112.1(12) . .
C2 C3 H3A 109.2 . .
P1 C3 H3A 109.2 . .
C2 C3 H3B 109.2 . .
P1 C3 H3B 109.2 . .
H3A C3 H3B 107.9 . .
C48 N4 C52 110.5(15) . .
C48 N4 C49 105.4(16) . .
C52 N4 C49 106.1(16) . .
C9 C4 C5 123.5(17) . .
C9 C4 P2 117.0(14) . .
C5 C4 P2 119.5(15) . .
C4 C5 C6 116.1(19) . .
C4 C5 H5 121.9 . .
C6 C5 H5 121.9 . .
C7 C6 C5 125(2) . .
C7 C6 H6 117.4 . .
C5 C6 H6 117.4 . .
C6 C7 C8 117(2) . .
C6 C7 H7 121.7 . .
C8 C7 H7 121.7 . .
C100 O7 C101 117(3) . .
C9 C8 C7 114(2) . .
C9 C8 H8 122.8 . .
C7 C8 H8 122.8 . .
C121 O8 C108 114(3) . .
C4 C9 C8 124.0(19) . .
C4 C9 H9 118.0 . .
C8 C9 H9 118.0 . .
C112 O9 C117 102(3) . .
C113 O10 C109 129(3) . .
C11 C10 C15 120.0 . .
C11 C10 H10 120.0 . .
C15 C10 H10 120.0 . .
C12 C11 C10 120.0 . .
C12 C11 H11 120.0 . .
C10 C11 H11 120.0 . .
C11 C12 C13 120.0 . .
C11 C12 H12 120.0 . .
C13 C12 H12 120.0 . .
C14 C13 C12 120.0 . .
C14 C13 H13 120.0 . .
C12 C13 H13 120.0 . .
C13 C14 C15 120.0 . .
C13 C14 H14 120.0 . .
C15 C14 H14 120.0 . .
C14 C15 C10 120.0 . .
C14 C15 P2 122.8(10) . .
C10 C15 P2 117.1(10) . .
C17 C16 C21 118.2(18) . .
C17 C16 P1 120.2(15) . .
C21 C16 P1 121.6(15) . .
C18 C17 C16 118.4(19) . .
C18 C17 H17 120.8 . .
C16 C17 H17 120.8 . .
C19 C18 C17 121(3) . .
C19 C18 H18 119.5 . .
C17 C18 H18 119.5 . .
C20 C19 C18 120(3) . .
C20 C19 H19 119.8 . .
C18 C19 H19 119.8 . .
C21 C20 C19 123(2) . .
C21 C20 H20 118.7 . .
C19 C20 H20 118.7 . .
C20 C21 C16 119(2) . .
C20 C21 H21 120.3 . .
C16 C21 H21 120.3 . .
C23 C22 C27 119.7(18) . .
C23 C22 P1 122.2(15) . .
C27 C22 P1 118.1(13) . .
C22 C23 C24 118(2) . .
C22 C23 H23 121.0 . .
C24 C23 H23 121.0 . .
C25 C24 C23 120(2) . .
C25 C24 H24 120.0 . .
C23 C24 H24 120.0 . .
C24 C25 C26 124(2) . .
C24 C25 H25 118.0 . .
C26 C25 H25 118.0 . .
C25 C26 C27 116(2) . .
C25 C26 H26 121.8 . .
C27 C26 H26 121.8 . .
C26 C27 C22 121.2(18) . .
C26 C27 H27 119.4 . .
C22 C27 H27 119.4 . .
C28 N1 C32 119.2(14) . .
C28 N1 Pt01 128.4(12) . .
C32 N1 Pt01 112.3(10) . .
N1 C28 C29 124.6(17) . .
N1 C28 H28 117.7 . .
C29 C28 H28 117.7 . .
C30 C29 C28 118.9(19) . .
C30 C29 H29 120.5 . .
C28 C29 H29 120.5 . .
C31 C30 C29 120.1(18) . .
C31 C30 C33 119.7(18) . .
C29 C30 C33 119.8(19) . .
C30 C31 C32 116.7(19) . .
C30 C31 H31 121.7 . .
C32 C31 H31 121.7 . .
C31 C32 N1 120.0(16) . .
C31 C32 H32 120.0 . .
N1 C32 H32 120.0 . .
C34 C33 C30 174(3) . .
C33 C34 C55 173(2) . 2_767
C35 N2 C39 120.0 . .
C35 N2 Pt01 123.3(5) . .
C39 N2 Pt01 116.4(5) . .
N2 C35 C36 120.0 . .
N2 C35 H35 120.0 . .
C36 C35 H35 120.0 . .
C37 C36 C35 120.0 . .
C37 C36 H36 120.0 . .
C35 C36 H36 120.0 . .
C38 C37 C36 120.0 . .
C38 C37 C40 120.6(14) . .
C36 C37 C40 119.0(13) . .
C37 C38 C39 120.0 . .
C37 C38 H38 120.0 . .
C39 C38 H38 120.0 . .
C38 C39 N2 120.0 . .
C38 C39 H39 120.0 . .
N2 C39 H39 120.0 . .
C41 C40 C37 176(3) . .
C40 C41 C42 178(2) . .
C47 C42 C43 120.0 . .
C47 C42 C41 117.8(16) . .
C43 C42 C41 122.2(16) . .
C42 C43 C44 120.0 . .
C42 C43 H43 120.0 . .
C44 C43 H43 120.0 . .
C45 C44 C43 120.0 . .
C45 C44 C58 123.3(16) . .
C43 C44 C58 116.6(16) . .
N3 C45 C44 120.6(14) . .
N3 C45 C46 119.3(14) . .
C44 C45 C46 120.0 . .
C45 C46 C47 120.0 . .
C45 C46 C48 121.1(14) . .
C47 C46 C48 118.8(14) . .
C46 C47 C42 120.0 . .
C46 C47 H47 120.0 . .
C42 C47 H47 120.0 . .
N4 C48 C46 117.3(18) . .
N4 C48 H48A 108.0 . .
C46 C48 H48A 108.0 . .
N4 C48 H48B 108.0 . .
C46 C48 H48B 108.0 . .
H48A C48 H48B 107.2 . .
N3 C49 N4 113.4(17) . .
N3 C49 H49A 108.9 . .
N4 C49 H49A 108.9 . .
N3 C49 H49B 108.9 . .
N4 C49 H49B 108.9 . .
H49A C49 H49B 107.7 . .
C51 C50 N3 112.6(19) . .
C51 C50 H50A 109.1 . .
N3 C50 H50A 109.1 . .
C51 C50 H50B 109.1 . .
N3 C50 H50B 109.1 . .
H50A C50 H50B 107.8 . .
C52 C51 C56 117(2) . .
C52 C51 C50 124.1(18) . .
C56 C51 C50 118.3(19) . .
C53 C52 C51 124(2) . .
C53 C52 N4 115(2) . .
C51 C52 N4 120.6(17) . .
C52 C53 C54 116(2) . .
C52 C53 C57 123(2) . .
C54 C53 C57 120(2) . .
C55 C54 C53 123(2) . .
C55 C54 H54 118.7 . .
C53 C54 H54 118.7 . .
C56 C55 C54 119(2) . .
C56 C55 C34 120(2) . 2_767
C54 C55 C34 121(2) . 2_767
C55 C56 C51 120(2) . .
C55 C56 H56 119.9 . .
C51 C56 H56 119.9 . .
C44 C58 H58A 109.5 . .
C44 C58 H58B 109.5 . .
H58A C58 H58B 109.5 . .
C44 C58 H58C 109.5 . .
H58A C58 H58C 109.5 . .
H58B C58 H58C 109.5 . .
F2 C59 F1 106(4) . .
F2 C59 F3 119(4) . .
F1 C59 F3 101(2) . .
F2 C59 S1 113(2) . .
F1 C59 S1 107(2) . .
F3 C59 S1 109(3) . .
O7 C100 C101 118(3) . 2_656
O7 C100 H10A 107.9 . .
C101 C100 H10A 107.9 2_656 .
O7 C100 H10B 107.9 . .
C101 C100 H10B 107.9 2_656 .
H10A C100 H10B 107.2 . .
O7 C101 C100 89(3) . 2_656
O7 C101 H10C 113.7 . .
C100 C101 H10C 113.7 2_656 .
O7 C101 H10D 113.7 . .
C100 C101 H10D 113.7 2_656 .
H10C C101 H10D 111.0 . .
O14 C106 C104 105(3) . .
O14 C106 H10E 110.8 . .
C104 C106 H10E 110.8 . .
O14 C106 H10F 110.8 . .
C104 C106 H10F 110.8 . .
H10E C106 H10F 108.8 . .
C114 O14 C106 100(5) . .
O8 C108 C112 108(3) . .
O8 C108 H10G 110.1 . .
C112 C108 H10G 110.1 . .
O8 C108 H10H 110.1 . .
C112 C108 H10H 110.1 . .
H10G C108 H10H 108.4 . .
C113 C109 O10 97(3) 2_775 .
C113 C109 H10I 112.3 2_775 .
O10 C109 H10I 112.3 . .
C113 C109 H10J 112.3 2_775 .
O10 C109 H10J 112.3 . .
H10I C109 H10J 109.9 . .
O9 C112 C108 122(4) . .
O9 C112 H11A 106.7 . .
C108 C112 H11A 106.7 . .
O9 C112 H11B 106.7 . .
C108 C112 H11B 106.7 . .
H11A C112 H11B 106.6 . .
O10 C113 C109 105(3) . 2_775
O10 C113 H11C 110.8 . .
C109 C113 H11C 110.8 2_775 .
O10 C113 H11D 110.8 . .
C109 C113 H11D 110.8 2_775 .
H11C C113 H11D 108.9 . .
O14 C114 C116 115(5) . .
O14 C114 H11E 108.6 . .
C116 C114 H11E 108.6 . .
O14 C114 H11F 108.6 . .
C116 C114 H11F 108.6 . .
H11E C114 H11F 107.5 . .
O12 C104 C106 101(4) . .
O12 C104 H10K 111.5 . .
C106 C104 H10K 111.5 . .
O12 C104 H10L 111.5 . .
C106 C104 H10L 111.5 . .
H10K C104 H10L 109.4 . .
O12 C116 C114 105(5) . .
O12 C116 H11G 110.7 . .
C114 C116 H11G 110.7 . .
O12 C116 H11H 110.7 . .
C114 C116 H11H 110.7 . .
H11G C116 H11H 108.8 . .
F4 C60 F5 115(3) . .
F4 C60 F6 107(3) . .
F5 C60 F6 92(2) . .
F4 C60 S2 122(2) . .
F5 C60 S2 112(2) . .
F6 C60 S2 103(2) . .
C121 C117 O9 123(4) . .
C121 C117 H11I 106.6 . .
O9 C117 H11I 106.6 . .
C121 C117 H11J 106.6 . .
O9 C117 H11J 106.6 . .
H11I C117 H11J 106.6 . .
C116 O12 C104 108(5) . .
O8 C121 C117 106(4) . .
O8 C121 H12A 110.5 . .
C117 C121 H12A 110.5 . .
O8 C121 H12B 110.5 . .
C117 C121 H12B 110.5 . .
H12A C121 H12B 108.7 . .

loop_
_geom_bond_atom_site_label_1
_geom_bond_atom_site_label_2
_geom_bond_distance
_geom_bond_site_symmetry_2
Pt01 N2 2.059(7) .
Pt01 N1 2.089(11) .
Pt01 P2 2.245(5) .
Pt01 P1 2.266(4) .
P1 C22 1.772(18) .
P1 C3 1.827(18) .
P1 C16 1.84(2) .
S1 O2 1.37(2) .
S1 O1 1.39(2) .
S1 O3 1.456(18) .
S1 C59 1.89(3) .
C1 C2 1.57(2) .
C1 P2 1.833(18) .
C1 H1A 0.9700 .
C1 H1B 0.9700 .
F1 C59 1.27(3) .
P2 C15 1.824(12) .
P2 C4 1.869(16) .
S2 O6 1.37(2) .
S2 O4 1.390(18) .
S2 O5 1.53(2) .
S2 C60 1.78(3) .
C2 C3 1.54(3) .
C2 H2A 0.9700 .
C2 H2B 0.9700 .
F2 C59 1.22(3) .
N3 C45 1.37(2) .
N3 C49 1.41(3) .
N3 C50 1.50(2) .
F3 C59 1.30(3) .
C3 H3A 0.9700 .
C3 H3B 0.9700 .
N4 C48 1.45(2) .
N4 C52 1.48(3) .
N4 C49 1.53(2) .
C4 C9 1.30(2) .
C4 C5 1.32(2) .
C5 C6 1.42(3) .
C5 H5 0.9300 .
C6 C7 1.33(3) .
C6 H6 0.9300 .
C7 C8 1.49(3) .
C7 H7 0.9300 .
O7 C100 1.39(3) .
O7 C101 1.56(5) .
C8 C9 1.41(3) .
C8 H8 0.9300 .
O8 C121 1.21(4) .
O8 C108 1.32(3) .
C9 H9 0.9300 .
O9 C112 1.23(4) .
O9 C117 1.55(4) .
O10 C113 1.47(4) .
O10 C109 1.60(4) .
C10 C11 1.3900 .
C10 C15 1.3900 .
C10 H10 0.9300 .
C11 C12 1.3900 .
C11 H11 0.9300 .
C12 C13 1.3900 .
C12 H12 0.9300 .
C13 C14 1.3900 .
C13 H13 0.9300 .
C14 C15 1.3900 .
C14 H14 0.9300 .
C16 C17 1.39(2) .
C16 C21 1.43(2) .
C17 C18 1.37(3) .
C17 H17 0.9300 .
C18 C19 1.35(3) .
C18 H18 0.9300 .
C19 C20 1.33(3) .
C19 H19 0.9300 .
C20 C21 1.31(3) .
C20 H20 0.9300 .
C21 H21 0.9300 .
C22 C23 1.37(2) .
C22 C27 1.43(2) .
C23 C24 1.47(3) .
C23 H23 0.9300 .
C24 C25 1.32(3) .
C24 H24 0.9300 .
C25 C26 1.39(3) .
C25 H25 0.9300 .
C26 C27 1.41(3) .
C26 H26 0.9300 .
C27 H27 0.9300 .
N1 C28 1.231(18) .
N1 C32 1.438(19) .
C28 C29 1.40(2) .
C28 H28 0.9300 .
C29 C30 1.40(3) .
C29 H29 0.9300 .
C30 C31 1.38(3) .
C30 C33 1.43(3) .
C31 C32 1.43(2) .
C31 H31 0.9300 .
C32 H32 0.9300 .
C33 C34 1.17(2) .
C34 C55 1.47(3) 2_767
N2 C35 1.3895 .
N2 C39 1.3901 .
C35 C36 1.3905 .
C35 H35 0.9300 .
C36 C37 1.3900 .
C36 H36 0.9300 .
C37 C38 1.3897 .
C37 C40 1.48(2) .
C38 C39 1.3900 .
C38 H38 0.9300 .
C39 H39 0.9300 .
C40 C41 1.19(3) .
C41 C42 1.44(3) .
C42 C47 1.3903 .
C42 C43 1.3903 .
C43 C44 1.3904 .
C43 H43 0.9300 .
C44 C45 1.3896 .
C44 C58 1.65(3) .
C45 C46 1.3901 .
C46 C47 1.3902 .
C46 C48 1.47(2) .
C47 H47 0.9300 .
C48 H48A 0.9700 .
C48 H48B 0.9700 .
C49 H49A 0.9700 .
C49 H49B 0.9700 .
C50 C51 1.46(3) .
C50 H50A 0.9700 .
C50 H50B 0.9700 .
C51 C52 1.37(3) .
C51 C56 1.42(3) .
C52 C53 1.36(3) .
C53 C54 1.40(3) .
C53 C57 1.64(3) .
C54 C55 1.38(3) .
C54 H54 0.9300 .
C55 C56 1.36(3) .
C55 C34 1.47(3) 2_767
C56 H56 0.9300 .
C58 H58A 0.9600 .
C58 H58B 0.9600 .
C58 H58C 0.9600 .
C100 C101 1.58(5) 2_656
C100 H10A 0.9700 .
C100 H10B 0.9700 .
C101 C100 1.58(5) 2_656
C101 H10C 0.9700 .
C101 H10D 0.9700 .
C106 O14 1.41(5) .
C106 C104 1.67(4) .
C106 H10E 0.9700 .
C106 H10F 0.9700 .
O14 C114 1.27(5) .
C108 C112 1.54(4) .
C108 H10G 0.9700 .
C108 H10H 0.9700 .
C109 C113 1.52(5) 2_775
C109 H10I 0.9700 .
C109 H10J 0.9700 .
C112 H11A 0.9700 .
C112 H11B 0.9700 .
C113 C109 1.52(5) 2_775
C113 H11C 0.9700 .
C113 H11D 0.9700 .
C114 C116 1.68(4) .
C114 H11E 0.9700 .
C114 H11F 0.9700 .
C104 O12 1.34(5) .
C104 H10K 0.9700 .
C104 H10L 0.9700 .
C116 O12 1.28(6) .
C116 H11G 0.9700 .
C116 H11H 0.9700 .
C60 F4 1.29(2) .
C60 F5 1.294(19) .
C60 F6 1.32(2) .
C117 C121 1.49(5) .
C117 H11I 0.9700 .
C117 H11J 0.9700 .
C121 H12A 0.9700 .
C121 H12B 0.9700 .

loop_
_platon_squeeze_void_nr
_platon_squeeze_void_average_x
_platon_squeeze_void_average_y
_platon_squeeze_void_average_z
_platon_squeeze_void_volume
_platon_squeeze_void_count_electrons
_platon_squeeze_void_content
1 -0.078 0.500 1.000 1372 638 'disordered dioxane'
